data_1511765
loop_
_publ_author_name
'Miguel Quir\'os'
'Juan M. Salas'
'M. Purificaci\'on S\'anchez'
'Andr\'e L. Beauchamp'
'Xavier Solans'

_publ_section_title
;
 Palladium(II)-Purine Nucleoside Complexes: Synthesis, Characterization
 and X-ray Determination
;
_journal_name_full 'Inorganica Chimica Acta'
_journal_page_first 213
_journal_page_last 220
_journal_paper_doi 10.1016/S0020-1693(00)82927-8
_journal_volume 204
_journal_year 1993
_chemical_formula_moiety
;
C20 H24 Cl2 N8 O10 Pd1,5(H2 O1)
;
_chemical_formula_sum 'C20 H34 Cl2 N8 O15 Pd'
_chemical_formula_weight 803.9
_chemical_name_systematic
;
trans-Dichloro-bis(inosine)-palladium(ii) pentahydrate
;
_space_group_IT_number 1
_symmetry_cell_setting triclinic
_symmetry_Int_Tables_number 1
_symmetry_space_group_name_Hall 'P 1'
_symmetry_space_group_name_H-M 'P 1'
_atom_sites_solution_primary heavy
_atom_sites_solution_secondary difmap
_audit_creation_date 1993-12-13
_cell_angle_alpha 92.99(2)
_cell_angle_beta 105.25(3)
_cell_angle_gamma 85.48(2)
_cell_formula_units_Z 1
_cell_length_a 15.681(4)
_cell_length_b 7.406(3)
_cell_length_c 6.846(3)
_cell_measurement_temperature 298(2)
_cell_volume 764.3(5)
_diffrn_ambient_temperature 298
_diffrn_measurement_device_type 'Philips PW 1100'
_diffrn_reflns_limit_h_max 17
_diffrn_reflns_limit_h_min -18
_diffrn_reflns_limit_k_max 8
_diffrn_reflns_limit_k_min -8
_diffrn_reflns_limit_l_max 8
_diffrn_reflns_limit_l_min 0
_diffrn_reflns_number 3234
_diffrn_reflns_theta_max 25.00
_diffrn_reflns_theta_min 2.00
_exptl_absorpt_coefficient_mu 0.87
_exptl_absorpt_correction_type none
_exptl_crystal_colour yellow
_exptl_crystal_density_diffrn 1.746
_exptl_crystal_F_000 410
_exptl_crystal_size_max 0.2
_exptl_crystal_size_mid 0.1
_exptl_crystal_size_min 0.1
_refine_ls_extinction_method none
_refine_ls_goodness_of_fit_ref 1.48
_refine_ls_matrix_type full
_refine_ls_number_reflns 2516
_refine_ls_R_factor_gt 0.040
_refine_ls_shift/su_max 0.2
_refine_ls_structure_factor_coef F
_refine_ls_weighting_details 'calc w=1/[\s^2^(Fo^2^)+0.0056(Fo^2^)]'
_refine_ls_weighting_scheme unit
_refine_ls_wR_factor_ref 0.044
_reflns_number_gt 2516
_reflns_number_total 3234
_reflns_threshold_expression >2.5sigma(I)
_cod_data_source_file PdIsCl.cif
_cod_data_source_block PdIsCl
_cod_original_cell_volume 764.260
_cod_original_formula_sum 'C20 H34 Cl2 N8 O15 Pd1'
_cod_database_code 1511765

loop_
_symmetry_equiv_pos_site_id
_symmetry_equiv_pos_as_xyz
1 x,y,z

loop_
_atom_site_label
_atom_site_type_symbol
_atom_site_fract_x
_atom_site_fract_y
_atom_site_fract_z
_atom_site_B_iso_or_equiv
Pd Pd 0.00000 0.00000 0.00000 1.52
Cl1 Cl -0.0843(1) -0.0322(3) 0.2308(3) 2.46
Cl2 Cl 0.0780(1) 0.0409(3) -0.2332(3) 2.46
N1A N -0.0536(4) -0.5987(8) -0.3541(11) 2.50
H1A H -0.024(7) -0.702(15) -0.420(22) 5
N1B N 0.0344(4) 0.5976(9) 0.3426(10) 2.50
H1B H -0.007(6) 0.694(18) 0.292(19) 5
C2A C -0.1341(6) -0.6105(9) -0.4906(14) 2.83
H2A H -0.113(10) -0.714(9) -0.564(22) 5
C2B C 0.1139(6) 0.6226(9) 0.4813(14) 2.83
H2B H 0.141(10) 0.740(4) 0.536(23) 5
N3A N -0.1955(5) -0.4739(9) -0.5354(11) 2.33
N3B N 0.1782(5) 0.5014(9) 0.5330(11) 2.33
C4A C -0.1715(5) -0.3207(10) -0.4344(12) 1.87
C4B C 0.1583(5) 0.3408(10) 0.4230(12) 1.87
C5A C -0.0906(5) -0.2959(11) -0.2898(12) 2.02
C5B C 0.0832(5) 0.3004(10) 0.2898(12) 2.02
C6A C -0.0235(6) -0.4433(11) -0.2405(13) 2.10
C6B C 0.0121(6) 0.4312(11) 0.2391(13) 2.10
O6A O 0.0501(4) -0.4389(8) -0.1288(10) 2.80
O6B O -0.0634(4) 0.4253(8) 0.1217(10) 2.80
N7A N -0.0920(5) -0.1207(9) -0.2129(11) 2.01
N7B N 0.0925(5) 0.1220(9) 0.2179(11) 2.01
C8A C -0.1714(5) -0.0399(9) -0.3054(13) 2.01
H8A H -0.187(9) 0.086(8) -0.281(22) 5
C8B C 0.1730(5) 0.0605(8) 0.3101(13) 2.01
H8B H 0.199(6) -0.060(7) 0.314(23) 5
N9A N -0.2198(4) -0.1586(8) -0.4394(10) 1.99
N9B N 0.2168(4) 0.1892(8) 0.4428(10) 1.99
C1'A C -0.3120(5) -0.1192(10) -0.5566(12) 1.91
C1'B C 0.3091(5) 0.1788(9) 0.5751(12) 1.91
H1'B H 0.345(9) 0.274(16) 0.557(22) 5
O1'A O -0.3141(4) 0.0286(8) -0.6809(9) 2.97
O1'B O 0.3525(4) 0.0139(7) 0.5201(8) 2.32
C2'A C -0.3749(5) -0.0575(10) -0.4289(12) 2.55
C2'A H -0.337(8) 0.014(15) -0.330(17) 5
C2'B C 0.3093(4) 0.1661(9) 0.7966(10) 1.84
H2'B H 0.256(6) 0.217(18) 0.828(22) 5
O2'A O -0.4002(4) -0.198(1) -0.3273(10) 4.18
O2'B O 0.3908(3) 0.2279(7) 0.9176(8) 2.79
H2OB H 0.383(10) 0.297(16) 1.007(16) 5
C3'A C -0.4532(4) 0.0289(9) -0.5894(11) 2.44
H3'A H -0.488(7) 0.108(16) -0.512(24) 5
C3'B C 0.3099(4) -0.0437(9) 0.8141(11) 2.07
H3'B H 0.247(5) -0.067(19) 0.761(22) 5
O3'A O -0.5021(4) -0.1110(8) -0.7117(8) 2.93
O3'B O 0.3313(3) -0.1018(9) 1.0151(9) 3.13
H3OB H 0.384(3) -0.09(2) 1.045(24) 5
C4'A C -0.4031(5) 0.1206(10) -0.7286(10) 2.62
H4'A H -0.440(9) 0.112(20) -0.864(7) 5
C4'B C 0.3825(5) -0.0995(10) 0.6975(12) 2.62
H4'B H 0.437(6) -0.059(18) 0.788(21) 5
C5'A C -0.3975(4) 0.3208(9) -0.6761(12) 2.86
H51A H -0.381(9) 0.375(16) -0.513(18) 5
H52A H -0.457(3) 0.371(20) -0.724(23) 5
C5'B C 0.3644(4) -0.2991(10) 0.6145(11) 2.86
H51B H 0.305(6) -0.306(20) 0.515(17) 5
H52B H 0.357(10) -0.350(16) 0.754(15) 5
O5'A O -0.3497(4) 0.3925(8) -0.8061(9) 3.62
H5OA H -0.307(7) 0.444(17) -0.738(16) 5
O5'B O 0.4317(3) -0.3614(7) 0.5106(8) 2.78
H5OB H 0.473(7) -0.385(17) 0.614(17) 5
O1W O 0.2101(4) -0.3216(8) 0.1040(9) 3.31
H11W H 0.169(6) -0.341(21) 0.008(16) 5
H12W H 0.235(8) -0.233(14) 0.092(22) 5
O2W O -0.2316(4) 0.3173(12) -0.0760(11) 5.24
H21W H -0.184(5) 0.318(22) 0.006(15) 5
H22W H -0.284(3) 0.304(19) -0.103(23) 5
O3W O 0.3396(4) 0.4086(7) 0.2124(10) 3.96
H31W H 0.387(10) 0.479(8) 0.266(22) 5
H32W H 0.290(3) 0.452(20) 0.156(23) 5
O4W O -0.2578(6) -0.2872(12) -0.0115(12) 5.56
O5W O 0.5296(5) 0.3933(11) -0.2093(11) 5.46
H52W H 0.577(6) 0.393(20) -0.120(17) 5

loop_
_atom_type_symbol
_atom_type_radius_bond
C 0.68
H 0.23
Cl 0.99
N 0.68
O 0.68
Pd 1.50
